data_7046529
loop_
_publ_author_name
'Wang, Xiaomei'
'Ji, Guoxun'
'Shi, Cen'
'Diwu, Juan'
'Chen, Lanhua'
'Gui, Daxiang'
'Wan, Jianmei'
'Silver, Mark A.'
'Wang, Jianqiang'
'Wang, Shuao'

_publ_section_title
;
 Structural and thermodynamic stability of uranyl-deferiprone complexes
 and the removal efficacy of U(vi) at the cellular level.
;
_journal_issue 26
_journal_name_full 'Dalton transactions (Cambridge, England : 2003)'
_journal_page_first 8764
_journal_page_last 8770
_journal_paper_doi 10.1039/c8dt01738g
_journal_volume 47
_journal_year 2018
_chemical_formula_moiety UO2(C7O2N)2??5H2O
_chemical_formula_sum 'C14 H7 N2 O11 U'
_chemical_formula_weight 617.25
_chemical_melting_point ?
_chemical_name_common 'uranyl Deferiprone'
_space_group_crystal_system triclinic
_space_group_IT_number 2
_space_group_name_Hall '-P 1'
_space_group_name_H-M_alt 'P -1'
_symmetry_space_group_name_Hall '-P 1'
_symmetry_space_group_name_H-M 'P -1'
_atom_sites_solution_hydrogens none
_atom_sites_solution_primary direct
_atom_sites_solution_secondary difmap
_audit_creation_method SHELXL-2014
_audit_update_record
;
2018-05-20 deposited with the CCDC.
2018-05-31 downloaded from the CCDC.
;
_cell_angle_alpha 86.128(12)
_cell_angle_beta 78.578(12)
_cell_angle_gamma 80.403(12)
_cell_formula_units_Z 2
_cell_length_a 6.792(2)
_cell_length_b 10.823(4)
_cell_length_c 13.823(5)
_cell_measurement_reflns_used 4293
_cell_measurement_temperature 123(2)
_cell_measurement_theta_max 27.656
_cell_measurement_theta_min 3.009
_cell_volume 981.4(6)
_computing_structure_refinement 'SHELXL-2014 (Sheldrick, 2014)'
_diffrn_ambient_temperature 123(2)
_diffrn_measured_fraction_theta_full 0.999
_diffrn_measured_fraction_theta_max 0.995
_diffrn_measurement_device_type BRUKER
_diffrn_radiation_type MoK\a
_diffrn_radiation_wavelength 0.71073
_diffrn_reflns_av_R_equivalents 0.0597
_diffrn_reflns_av_unetI/netI 0.0347
_diffrn_reflns_Laue_measured_fraction_full 0.999
_diffrn_reflns_Laue_measured_fraction_max 0.995
_diffrn_reflns_limit_h_max 8
_diffrn_reflns_limit_h_min -8
_diffrn_reflns_limit_k_max 14
_diffrn_reflns_limit_k_min -14
_diffrn_reflns_limit_l_max 17
_diffrn_reflns_limit_l_min -18
_diffrn_reflns_number 29532
_diffrn_reflns_point_group_measured_fraction_full 0.999
_diffrn_reflns_point_group_measured_fraction_max 0.995
_diffrn_reflns_theta_full 25.242
_diffrn_reflns_theta_max 27.656
_diffrn_reflns_theta_min 3.009
_diffrn_source 'fine-focus sealed tube'
_exptl_absorpt_coefficient_mu 8.327
_exptl_absorpt_correction_type multi-scan
_exptl_absorpt_process_details 'SADABS, BRUKER'
_exptl_crystal_colour 'dark red'
_exptl_crystal_density_diffrn 2.089
_exptl_crystal_density_meas ?
_exptl_crystal_density_method 'not measured'
_exptl_crystal_description rodlike
_exptl_crystal_F_000 570
_exptl_crystal_size_max 0.15
_exptl_crystal_size_mid 0.08
_exptl_crystal_size_min 0.05
_exptl_transmission_factor_max 0.659
_exptl_transmission_factor_min 0.454
_refine_diff_density_max 1.064
_refine_diff_density_min -1.318
_refine_diff_density_rms 0.155
_refine_ls_extinction_method none
_refine_ls_goodness_of_fit_ref 0.995
_refine_ls_hydrogen_treatment none
_refine_ls_matrix_type full
_refine_ls_number_parameters 289
_refine_ls_number_reflns 4555
_refine_ls_number_restraints 8
_refine_ls_restrained_S_all 0.994
_refine_ls_R_factor_all 0.0251
_refine_ls_R_factor_gt 0.0226
_refine_ls_shift/su_max 0.001
_refine_ls_shift/su_mean 0.000
_refine_ls_structure_factor_coef Fsqd
_refine_ls_weighting_details 'w=1/[\s^2^(Fo^2^)+(0.0332P)^2^+2.9731P] where P=(Fo^2^+2Fc^2^)/3'
_refine_ls_weighting_scheme calc
_refine_ls_wR_factor_gt 0.0626
_refine_ls_wR_factor_ref 0.0639
_reflns_Friedel_coverage 0.000
_reflns_number_gt 4293
_reflns_number_total 4555
_reflns_threshold_expression 'I > 2\s(I)'
_cod_data_source_file c8dt01738g2.cif
_cod_data_source_block save
_cod_depositor_comments
;
The following automatic conversions were performed:

'_chemical_melting_point' value 'n/a' was changed to '?' - the value
is undefined or not given.

'_exptl_crystal_density_meas' value 'n/a' was changed to '?' - the
value is perceived as not measured.

Automatic conversion script
Id: cif_fix_values 4973 2017-02-22 13:04:09Z antanas 

 Adding full bibliography for 7046529.cif.
;
_cod_original_cell_volume 981.5(6)
_cod_database_code 7046529
_shelx_space_group_comment
;
The symmetry employed for this shelxl refinement is uniquely defined
by the following loop, which should always be used as a source of
symmetry information in preference to the above space-group names.
They are only intended as comments.
;
_shelx_estimated_absorpt_t_min 0.341
_shelx_estimated_absorpt_t_max 0.546
_shelxl_version_number 2014-3

loop_
_space_group_symop_operation_xyz
'x, y, z'
'-x, -y, -z'

loop_
_atom_site_label
_atom_site_type_symbol
_atom_site_fract_x
_atom_site_fract_y
_atom_site_fract_z
_atom_site_U_iso_or_equiv
_atom_site_adp_type
_atom_site_occupancy
_atom_site_site_symmetry_order
_atom_site_calc_flag
_atom_site_refinement_flags_posn
_atom_site_refinement_flags_adp
U1 U 0.20817(2) 0.40834(2) 0.31273(2) 0.01542(6) Uani 1 1 d . .
O7 O 0.1658(4) 0.3041(3) 0.4783(2) 0.0206(6) Uani 1 1 d . .
O6 O 0.1760(5) 0.5722(3) 0.4266(2) 0.0226(6) Uani 1 1 d . .
H6A H 0.274(8) 0.586(5) 0.436(4) 0.018(13) Uiso 1 1 d . .
H6B H 0.079(9) 0.613(5) 0.457(4) 0.028(14) Uiso 1 1 d . .
O5 O 0.4737(4) 0.4005(3) 0.3112(2) 0.0239(6) Uani 1 1 d . .
O4 O -0.0623(4) 0.4213(3) 0.3251(2) 0.0254(6) Uani 1 1 d . .
O3 O 0.2609(5) 0.3544(3) 0.1466(2) 0.0237(6) Uani 1 1 d . .
O2 O 0.2128(5) 0.5842(3) 0.2048(2) 0.0235(6) Uani 1 1 d . .
O1 O 0.2616(5) 0.1886(3) 0.3093(2) 0.0252(6) Uani 1 1 d . .
N2 N 0.2214(5) 0.6428(3) -0.0565(2) 0.0191(7) Uani 1 1 d . .
C14 C 0.2020(6) 0.1783(4) 0.4815(3) 0.0183(8) Uani 1 1 d . .
N1 N 0.2315(5) -0.0223(3) 0.5643(3) 0.0253(8) Uani 1 1 d . .
C13 C 0.2502(6) 0.4438(4) 0.0777(3) 0.0178(7) Uani 1 1 d . .
C12 C 0.2506(6) 0.5245(4) -0.0873(3) 0.0219(8) Uani 1 1 d . .
C11 C 0.2062(6) 0.6690(4) 0.0408(3) 0.0195(8) Uani 1 1 d . .
C10 C 0.2662(6) 0.4230(4) -0.0217(3) 0.0216(8) Uani 1 1 d . .
C9 C 0.2566(6) 0.1193(4) 0.3891(3) 0.0210(8) Uani 1 1 d . .
C8 C 0.2214(6) 0.5698(4) 0.1086(3) 0.0177(7) Uani 1 1 d . .
C7 C 0.2084(7) 0.7474(4) -0.1316(3) 0.0290(10) Uani 1 1 d . .
C6 C 0.1730(8) 0.8035(4) 0.0688(4) 0.0310(10) Uani 1 1 d . .
C5 C 0.1868(6) 0.1072(4) 0.5685(3) 0.0225(8) Uani 1 1 d . .
C4 C 0.3009(7) -0.0134(4) 0.3888(4) 0.0275(9) Uani 1 1 d . .
C3 C 0.1192(8) 0.1640(5) 0.6679(3) 0.0322(10) Uani 1 1 d . .
C2 C 0.2195(8) -0.1012(5) 0.6566(4) 0.0401(13) Uani 1 1 d . .
C1 C 0.2872(7) -0.0793(4) 0.4774(4) 0.0288(10) Uani 1 1 d . .
O4W O 0.5710(5) 0.6090(3) 0.4194(2) 0.0270(7) Uani 1 1 d D .
H4WA H 0.624(7) 0.542(3) 0.390(4) 0.032 Uiso 1 1 d D U
H4WB H 0.641(9) 0.636(4) 0.445(4) 0.032 Uiso 1 1 d D U
O3W O 0.4805(7) 0.7350(4) 0.2413(3) 0.0431(9) Uani 1 1 d D .
H3WA H 0.392(7) 0.701(5) 0.222(4) 0.044(17) Uiso 1 1 d D .
H3WB H 0.530(9) 0.695(8) 0.280(5) 0.07(2) Uiso 1 1 d D .
O2W O 0.2942(7) 0.1086(4) 0.0797(3) 0.0474(10) Uani 1 1 d D .
H2WB H 0.398(9) 0.062(4) 0.096(5) 0.057 Uiso 1 1 d D U
H2WA H 0.285(10) 0.177(3) 0.108(4) 0.057 Uiso 1 1 d D U
O1W O 0.3800(7) 0.0669(4) 0.8771(3) 0.0440(9) Uani 1 1 d D .
H1WB H 0.423(10) 0.139(6) 0.850(4) 0.053 Uiso 1 1 d D U
H1WA H 0.348(11) 0.085(6) 0.9376(15) 0.07(2) Uiso 1 1 d D .

loop_
_atom_site_aniso_label
_atom_site_aniso_U_11
_atom_site_aniso_U_22
_atom_site_aniso_U_33
_atom_site_aniso_U_23
_atom_site_aniso_U_13
_atom_site_aniso_U_12
U1 0.01784(8) 0.01600(9) 0.01210(8) -0.00135(5) -0.00276(5) -0.00153(5)
O7 0.0273(15) 0.0166(14) 0.0168(13) 0.0002(11) -0.0042(11) -0.0007(11)
O6 0.0219(16) 0.0254(16) 0.0206(15) -0.0071(12) -0.0030(13) -0.0028(13)
O5 0.0181(14) 0.0293(16) 0.0244(15) -0.0048(12) -0.0018(11) -0.0051(12)
O4 0.0184(14) 0.0299(17) 0.0282(16) -0.0048(13) -0.0043(12) -0.0028(12)
O3 0.0368(17) 0.0194(14) 0.0155(13) -0.0017(11) -0.0066(12) -0.0039(12)
O2 0.0398(17) 0.0191(14) 0.0121(13) -0.0008(11) -0.0064(12) -0.0044(12)
O1 0.0373(17) 0.0193(15) 0.0170(14) -0.0015(11) -0.0021(12) -0.0019(13)
N2 0.0199(16) 0.0233(18) 0.0139(15) 0.0026(13) -0.0051(12) -0.0019(13)
C14 0.0158(17) 0.0173(19) 0.0225(19) 0.0031(15) -0.0068(15) -0.0022(14)
N1 0.0217(17) 0.0215(18) 0.032(2) 0.0139(15) -0.0079(15) -0.0057(14)
C13 0.0158(17) 0.0204(19) 0.0166(18) -0.0011(15) -0.0017(14) -0.0026(15)
C12 0.0224(19) 0.030(2) 0.0141(17) -0.0025(16) -0.0048(15) -0.0029(17)
C11 0.0177(18) 0.023(2) 0.0167(18) 0.0006(15) -0.0019(14) -0.0033(15)
C10 0.0209(19) 0.026(2) 0.0168(18) -0.0041(16) -0.0029(15) -0.0016(16)
C9 0.0173(18) 0.019(2) 0.027(2) -0.0036(16) -0.0047(16) -0.0015(15)
C8 0.0178(17) 0.022(2) 0.0141(17) -0.0040(15) -0.0034(14) -0.0038(15)
C7 0.036(2) 0.030(2) 0.0179(19) 0.0102(17) -0.0051(18) -0.0011(19)
C6 0.044(3) 0.019(2) 0.030(2) 0.0005(18) -0.011(2) 0.0001(19)
C5 0.0200(19) 0.024(2) 0.025(2) 0.0045(17) -0.0074(16) -0.0050(16)
C4 0.023(2) 0.022(2) 0.037(2) -0.0053(18) -0.0067(18) -0.0015(17)
C3 0.037(3) 0.039(3) 0.021(2) 0.0032(19) -0.0065(19) -0.009(2)
C2 0.043(3) 0.039(3) 0.040(3) 0.027(2) -0.014(2) -0.015(2)
C1 0.024(2) 0.022(2) 0.041(3) 0.0007(19) -0.0085(19) -0.0022(17)
O4W 0.0308(17) 0.0271(17) 0.0270(16) -0.0019(13) -0.0134(13) -0.0057(14)
O3W 0.064(3) 0.037(2) 0.038(2) 0.0113(17) -0.025(2) -0.022(2)
O2W 0.059(3) 0.033(2) 0.050(2) -0.0198(18) -0.013(2) 0.0029(19)
O1W 0.052(2) 0.041(2) 0.042(2) 0.0032(18) -0.0145(19) -0.0113(18)

loop_
_atom_type_symbol
_atom_type_description
_atom_type_scat_dispersion_real
_atom_type_scat_dispersion_imag
_atom_type_scat_source
C C 0.0033 0.0016 'International Tables Vol C Tables 4.2.6.8 and 6.1.1.4'
H H 0.0000 0.0000 'International Tables Vol C Tables 4.2.6.8 and 6.1.1.4'
N N 0.0061 0.0033 'International Tables Vol C Tables 4.2.6.8 and 6.1.1.4'
O O 0.0106 0.0060 'International Tables Vol C Tables 4.2.6.8 and 6.1.1.4'
U U -9.6767 9.6646 'International Tables Vol C Tables 4.2.6.8 and 6.1.1.4'

loop_
_geom_angle_atom_site_label_1
_geom_angle_atom_site_label_2
_geom_angle_atom_site_label_3
_geom_angle
O5 U1 O4 174.91(13)
O5 U1 O2 90.39(13)
O4 U1 O2 91.05(13)
O5 U1 O1 88.35(13)
O4 U1 O1 93.67(13)
O2 U1 O1 140.15(10)
O5 U1 O3 93.34(12)
O4 U1 O3 91.72(13)
O2 U1 O3 67.73(10)
O1 U1 O3 72.58(10)
O5 U1 O6 83.16(13)
O4 U1 O6 92.31(13)
O2 U1 O6 79.16(10)
O1 U1 O6 139.98(10)
O3 U1 O6 146.70(11)
O5 U1 O7 89.99(12)
O4 U1 O7 86.54(12)
O2 U1 O7 153.43(10)
O1 U1 O7 66.42(10)
O3 U1 O7 138.74(10)
O6 U1 O7 74.52(10)
C14 O7 U1 116.6(2)
U1 O6 H6A 115(4)
U1 O6 H6B 131(4)
H6A O6 H6B 114(6)
C13 O3 U1 119.3(2)
C8 O2 U1 119.2(2)
C9 O1 U1 121.7(3)
C12 N2 C11 122.3(3)
C12 N2 C7 118.1(3)
C11 N2 C7 119.6(4)
O7 C14 C5 123.1(4)
O7 C14 C9 116.4(3)
C5 C14 C9 120.4(4)
C1 N1 C5 121.3(4)
C1 N1 C2 118.5(4)
C5 N1 C2 120.2(4)
O3 C13 C10 124.3(4)
O3 C13 C8 116.9(3)
C10 C13 C8 118.8(4)
N2 C12 C10 121.1(4)
N2 C11 C8 118.2(4)
N2 C11 C6 118.9(4)
C8 C11 C6 122.9(4)
C12 C10 C13 119.2(4)
O1 C9 C4 122.9(4)
O1 C9 C14 118.7(4)
C4 C9 C14 118.4(4)
O2 C8 C11 123.4(4)
O2 C8 C13 116.2(4)
C11 C8 C13 120.4(4)
C14 C5 N1 118.9(4)
C14 C5 C3 122.7(4)
N1 C5 C3 118.4(4)
C1 C4 C9 118.7(4)
N1 C1 C4 122.2(4)
H4WA O4W H4WB 115(4)
H3WA O3W H3WB 113(6)
H2WB O2W H2WA 105(5)
H1WB O1W H1WA 100(4)

loop_
_geom_bond_atom_site_label_1
_geom_bond_atom_site_label_2
_geom_bond_distance
U1 O5 1.787(3)
U1 O4 1.793(3)
U1 O2 2.339(3)
U1 O1 2.347(3)
U1 O3 2.352(3)
U1 O6 2.405(3)
U1 O7 2.469(3)
O7 C14 1.342(5)
O6 H6A 0.74(5)
O6 H6B 0.79(6)
O3 C13 1.313(5)
O2 C8 1.337(5)
O1 C9 1.290(5)
N2 C12 1.348(6)
N2 C11 1.373(5)
N2 C7 1.488(5)
C14 C5 1.379(6)
C14 C9 1.422(6)
N1 C1 1.346(6)
N1 C5 1.387(6)
N1 C2 1.483(6)
C13 C10 1.387(5)
C13 C8 1.427(6)
C12 C10 1.381(6)
C11 C8 1.382(6)
C11 C6 1.501(6)
C9 C4 1.418(6)
C5 C3 1.498(6)
C4 C1 1.370(7)
O4W H4WA 0.845(10)
O4W H4WB 0.76(4)
O3W H3WA 0.852(10)
O3W H3WB 0.76(5)
O2W H2WB 0.86(5)
O2W H2WA 0.847(10)
O1W H1WB 0.91(6)
O1W H1WA 0.849(10)
